data_7117076
loop_
_publ_author_name
'Shi-Li Li'
'Fu-Qiang Zhang'
'Xian-Ming Zhang'

_publ_section_title
;
 An organic-ligand-free thermochromic luminescent cuprous iodide
 trinuclear cluster: evidence for cluster centered emission and
 configuration distortion with temperature
;
_journal_name_full Chem.Commun.
_journal_page_first 8062
_journal_paper_doi 10.1039/C5cc01154J
_journal_volume 51
_journal_year 2015
_chemical_formula_moiety 'Cu3.01 I6, 1.5(C14 H30 N2)'
_chemical_formula_sum 'C21 H45 Cu3.01 I6 N3'
_chemical_formula_weight 1292.28
_chemical_name_systematic
;
 ?
;
_space_group_crystal_system orthorhombic
_space_group_IT_number 18
_space_group_name_Hall 'P 2bc 2'
_space_group_name_H-M_alt 'P 2 21 21'
_symmetry_space_group_name_Hall 'P 2bc 2'
_symmetry_space_group_name_H-M 'P 2 21 21'
_atom_sites_solution_hydrogens geom
_audit_creation_date 2014-11-23
_audit_creation_method
;
Olex2 1.2
(compiled 2014.09.19 svn.r3010 for OlexSys, GUI svn.r4874)
;
_audit_update_record
;
2015-01-29 deposited with the CCDC.
2015-03-30 downloaded from the CCDC.
;
_cell_angle_alpha 90
_cell_angle_beta 90
_cell_angle_gamma 90
_cell_formula_units_Z 4
_cell_length_a 8.5719(8)
_cell_length_b 13.4018(7)
_cell_length_c 31.305(3)
_cell_measurement_reflns_used 1744
_cell_measurement_temperature 200.2(3)
_cell_measurement_theta_max 27.5090
_cell_measurement_theta_min 3.8910
_cell_volume 3596.3(5)
_computing_cell_refinement
;
CrysAlisPro, Agilent Technologies,
Version 1.171.36.28 (release 01-02-2013 CrysAlis171 .NET)
(compiled Feb  1 2013,16:14:44)
;
_computing_data_collection
;
CrysAlisPro, Agilent Technologies,
Version 1.171.36.28 (release 01-02-2013 CrysAlis171 .NET)
(compiled Feb  1 2013,16:14:44)
;
_computing_data_reduction
;
CrysAlisPro, Agilent Technologies,
Version 1.171.36.28 (release 01-02-2013 CrysAlis171 .NET)
(compiled Feb  1 2013,16:14:44)
;
_computing_molecular_graphics 'Olex2 (Dolomanov et al., 2009)'
_computing_publication_material 'Olex2 (Dolomanov et al., 2009)'
_computing_structure_refinement 'ShelXL (Sheldrick, 2008)'
_diffrn_ambient_temperature 200.2(3)
_diffrn_detector_area_resol_mean 16.0710
_diffrn_measured_fraction_theta_full 0.628
_diffrn_measured_fraction_theta_max 0.700
_diffrn_measurement_details
;
  1 omega  -36.00   41.00   1.0000   26.0000
omega____ theta____ kappa____ phi______ frames
    -       18.1748  -19.0000 -120.0000 77
;
_diffrn_measurement_device_type 'Xcalibur, Eos, Gemini'
_diffrn_measurement_method '\w scans'
_diffrn_orient_matrix_UB_11 0.0014188000
_diffrn_orient_matrix_UB_12 -0.0442453000
_diffrn_orient_matrix_UB_13 0.0123849000
_diffrn_orient_matrix_UB_21 0.0006163000
_diffrn_orient_matrix_UB_22 0.0290231000
_diffrn_orient_matrix_UB_23 0.0189478000
_diffrn_orient_matrix_UB_31 -0.0828123000
_diffrn_orient_matrix_UB_32 -0.0005408000
_diffrn_orient_matrix_UB_33 0.0003698000
_diffrn_radiation_monochromator graphite
_diffrn_radiation_type MoK\a
_diffrn_radiation_wavelength 0.71073
_diffrn_reflns_av_R_equivalents 0.0181
_diffrn_reflns_av_unetI/netI 0.0439
_diffrn_reflns_Laue_measured_fraction_full 0.628
_diffrn_reflns_Laue_measured_fraction_max 0.700
_diffrn_reflns_limit_h_max 6
_diffrn_reflns_limit_h_min -8
_diffrn_reflns_limit_k_max 7
_diffrn_reflns_limit_k_min -15
_diffrn_reflns_limit_l_max 7
_diffrn_reflns_limit_l_min -34
_diffrn_reflns_number 4824
_diffrn_reflns_point_group_measured_fraction_full 0.555
_diffrn_reflns_point_group_measured_fraction_max 0.621
_diffrn_reflns_theta_full 26.000
_diffrn_reflns_theta_max 24.995
_diffrn_reflns_theta_min 2.895
_diffrn_source 'Enhance (Mo) X-ray Source'
_exptl_absorpt_coefficient_mu 6.930
_exptl_absorpt_correction_T_max 1.00000
_exptl_absorpt_correction_T_min 0.89504
_exptl_absorpt_correction_type multi-scan
_exptl_absorpt_process_details
;
CrysAlisPro, Agilent Technologies,
Version 1.171.36.28 (release 01-02-2013 CrysAlis171 .NET)
(compiled Feb  1 2013,16:14:44)
Empirical absorption correction using spherical harmonics,
 implemented in SCALE3 ABSPACK scaling algorithm.
;
_exptl_crystal_colour yellow
_exptl_crystal_density_diffrn 2.387
_exptl_crystal_description column
_exptl_crystal_F_000 2389
_exptl_crystal_size_max 0.42
_exptl_crystal_size_mid 0.09
_exptl_crystal_size_min 0.05
_refine_diff_density_max 0.609
_refine_diff_density_min -0.709
_refine_diff_density_rms 0.100
_refine_ls_abs_structure_details
;
 Flack x determined using 1189 quotients [(I+)-(I-)]/[(I+)+(I-)]
 (Parsons and Flack (2004), Acta Cryst. A60, s61).
;
_refine_ls_abs_structure_Flack 0.45(3)
_refine_ls_extinction_coef .
_refine_ls_extinction_method none
_refine_ls_goodness_of_fit_ref 1.032
_refine_ls_hydrogen_treatment constr
_refine_ls_matrix_type full
_refine_ls_number_parameters 333
_refine_ls_number_reflns 3932
_refine_ls_number_restraints 0
_refine_ls_restrained_S_all 1.032
_refine_ls_R_factor_all 0.0368
_refine_ls_R_factor_gt 0.0295
_refine_ls_shift/su_max 0.085
_refine_ls_shift/su_mean 0.008
_refine_ls_structure_factor_coef Fsqd
_refine_ls_weighting_details
;
 w=1/[\s^2^(Fo^2^)+(0.0129P)^2^+4.8421P]
 where P=(Fo^2^+2Fc^2^)/3
;
_refine_ls_weighting_scheme calc
_refine_ls_wR_factor_gt 0.0543
_refine_ls_wR_factor_ref 0.0570
_reflns_Friedel_coverage 0.563
_reflns_Friedel_fraction_full 0.460
_reflns_Friedel_fraction_max 0.518
_reflns_number_gt 3521
_reflns_number_total 3932
_reflns_threshold_expression 'I > 2\s(I)'
_cod_data_source_file c5cc01154j2.cif
_cod_data_source_block 200k
_cod_database_code 7117076
_shelxl_version_number 2013-2
_chemical_oxdiff_formula 'C N H Cu I'
_shelx_space_group_comment
;
The symmetry employed for this shelxl refinement is uniquely defined
by the following loop, which should always be used as a source of
symmetry information in preference to the above space-group names.
They are only intended as comments.
;
_shelx_estimated_absorpt_t_max 0.723
_shelx_estimated_absorpt_t_min 0.159
_reflns_odcompleteness_completeness 68.76
_reflns_odcompleteness_iscentric 1
_reflns_odcompleteness_theta 26.32
_olex2_refinement_description
;
1. Fixed Uiso
 At 1.2 times of:
  All C(H,H) groups
 At 1.5 times of:
  All C(H,H,H) groups
2. Uiso/Uaniso restraints and constraints
Uanis(C21) = Uanis(C22)
Uanis(C23) = Uanis(C24)
3. Others
 Fixed Sof: N3(0.5) C21(0.5) H21A(0.5) H21B(0.5) C23(0.5) H23A(0.5) H23B(0.5)
 C19(0.5) H19A(0.5) H19B(0.5) C22(0.5) H22A(0.5) H22B(0.5) C24(0.5) H24A(0.5)
 H24B(0.5) C20(0.5) H20A(0.5) H20B(0.5) N4(0.5)
4.a Secondary CH2 refined with riding coordinates:
 C2(H2A,H2B), C3(H3A,H3B), C4(H4A,H4B), C5(H5A,H5B), C6(H6A,H6B), C7(H7A,H7B),
 C8(H8A,H8B), C9(H9A,H9B), C10(H10A,H10B), C11(H11A,H11B), C12(H12A,H12B),
 C13(H13A,H13B), C16(H16A,H16B), C17(H17A,H17B), C18(H18A,H18B), C21(H21A,H21B),
  C23(H23A,H23B), C19(H19A,H19B), C22(H22A,H22B), C24(H24A,H24B), C20(H20A,H20B)
4.b Me refined with riding coordinates:
 C1(H1A,H1B,H1C), C14(H14A,H14B,H14C), C15(H15A,H15B,H15C)
;

loop_
_space_group_symop_operation_xyz
'x, y, z'
'-x, -y+1/2, z+1/2'
'x, -y, -z'
'-x, y+1/2, -z+1/2'

loop_
_atom_site_label
_atom_site_type_symbol
_atom_site_fract_x
_atom_site_fract_y
_atom_site_fract_z
_atom_site_U_iso_or_equiv
_atom_site_adp_type
_atom_site_occupancy
_atom_site_site_symmetry_order
_atom_site_calc_flag
_atom_site_refinement_flags_posn
_atom_site_refinement_flags_adp
_atom_site_refinement_flags_occupancy
_atom_site_disorder_assembly
_atom_site_disorder_group
Cu1 Cu 0.74422(10) 0.60836(5) 0.63531(3) 0.0505(3) Uani 0.6166(11) 1 d . . . . .
Cu1' Cu 0.64433(19) 0.60221(9) 0.63712(6) 0.0636(5) Uani 0.3943(12) 1 d . . . . .
Cu2 Cu 0.69324(7) 0.43343(3) 0.60601(2) 0.05456(18) Uani 1 1 d . . . . .
Cu3 Cu 0.69905(6) 0.53136(3) 0.70797(2) 0.05621(19) Uani 1 1 d . . . . .
I1 I 0.68811(3) 0.73656(2) 0.69187(2) 0.03853(8) Uani 1 1 d . . . . .
I2 I 0.68230(4) 0.60096(2) 0.55723(2) 0.06405(10) Uani 1 1 d . . . . .
I3 I 0.95149(3) 0.46639(2) 0.65869(2) 0.03688(8) Uani 1 1 d . . . . .
I4 I 0.46427(3) 0.44038(2) 0.66576(2) 0.03714(8) Uani 1 1 d . . . . .
I5 I 0.72017(3) 0.27290(2) 0.56400(2) 0.04948(8) Uani 1 1 d . . . . .
I6 I 0.72762(3) 0.49923(2) 0.78785(2) 0.03902(8) Uani 1 1 d . . . . .
C1 C 0.7221(6) 0.2742(3) 0.8988(2) 0.0829(19) Uani 1 1 d . . . . .
H1A H 0.7716 0.3022 0.9236 0.124 Uiso 1 1 calc R . . . .
H1B H 0.6798 0.2099 0.9059 0.124 Uiso 1 1 calc R . . . .
H1C H 0.6395 0.3175 0.8895 0.124 Uiso 1 1 calc R . . . .
C2 C 0.8365(4) 0.2634(3) 0.86463(18) 0.0520(15) Uani 1 1 d . . . . .
H2A H 0.9203 0.2204 0.8743 0.062 Uiso 1 1 calc R . . . .
H2B H 0.8809 0.3282 0.8582 0.062 Uiso 1 1 calc R . . . .
C3 C 0.7658(4) 0.2198(2) 0.82419(15) 0.0392(13) Uani 1 1 d . . . . .
H3A H 0.6710 0.2557 0.8172 0.047 Uiso 1 1 calc R . . . .
H3B H 0.7383 0.1505 0.8292 0.047 Uiso 1 1 calc R . . . .
C4 C 0.8786(3) 0.2258(2) 0.78645(15) 0.0319(12) Uani 1 1 d . . . . .
H4A H 0.9001 0.2955 0.7806 0.038 Uiso 1 1 calc R . . . .
H4B H 0.9762 0.1946 0.7947 0.038 Uiso 1 1 calc R . . . .
C5 C 0.6621(4) 0.2083(3) 0.73050(18) 0.0466(15) Uani 1 1 d . . . . .
H5A H 0.5844 0.1825 0.7501 0.056 Uiso 1 1 calc R . . . .
H5B H 0.6553 0.2806 0.7311 0.056 Uiso 1 1 calc R . . . .
C6 C 0.6255(4) 0.1738(2) 0.68776(16) 0.0362(13) Uani 1 1 d . . . . .
H6A H 0.6320 0.2289 0.6677 0.043 Uiso 1 1 calc R . . . .
H6B H 0.5203 0.1473 0.6870 0.043 Uiso 1 1 calc R . . . .
C7 C 0.9336(4) 0.2017(2) 0.71046(18) 0.0450(15) Uani 1 1 d . . . . .
H7A H 0.9257 0.2720 0.7035 0.054 Uiso 1 1 calc R . . . .
H7B H 1.0394 0.1886 0.7199 0.054 Uiso 1 1 calc R . . . .
C8 C 0.8997(4) 0.1409(2) 0.67159(15) 0.0327(12) Uani 1 1 d . . . . .
H8A H 0.9788 0.0897 0.6683 0.039 Uiso 1 1 calc R . . . .
H8B H 0.9022 0.1833 0.6465 0.039 Uiso 1 1 calc R . . . .
C9 C 0.8234(5) 0.0653(2) 0.74921(17) 0.0583(15) Uani 1 1 d . . . . .
H9A H 0.9304 0.0423 0.7516 0.070 Uiso 1 1 calc R . . . .
H9B H 0.7684 0.0451 0.7749 0.070 Uiso 1 1 calc R . . . .
C10 C 0.7490(4) 0.0177(2) 0.71143(14) 0.0344(12) Uani 1 1 d . . . . .
H10A H 0.6446 -0.0044 0.7187 0.041 Uiso 1 1 calc R . . . .
H10B H 0.8092 -0.0399 0.7026 0.041 Uiso 1 1 calc R . . . .
C11 C 0.6861(5) 0.0419(2) 0.63470(15) 0.0409(13) Uani 1 1 d . . . . .
H11A H 0.5977 -0.0004 0.6415 0.049 Uiso 1 1 calc R . . . .
H11B H 0.6504 0.0925 0.6148 0.049 Uiso 1 1 calc R . . . .
C12 C 0.8092(4) -0.0208(2) 0.61301(17) 0.0479(14) Uani 1 1 d . . . . .
H12A H 0.8450 -0.0720 0.6326 0.057 Uiso 1 1 calc R . . . .
H12B H 0.8978 0.0210 0.6058 0.057 Uiso 1 1 calc R . . . .
C13 C 0.7457(5) -0.0704(3) 0.5720(2) 0.073(2) Uani 1 1 d . . . . .
H13A H 0.6651 -0.1177 0.5799 0.088 Uiso 1 1 calc R . . . .
H13B H 0.6978 -0.0195 0.5543 0.088 Uiso 1 1 calc R . . . .
C14 C 0.8650(6) -0.1226(3) 0.5467(2) 0.085(2) Uani 1 1 d . . . . .
H14A H 0.8176 -0.1509 0.5217 0.127 Uiso 1 1 calc R . . . .
H14B H 0.9106 -0.1749 0.5636 0.127 Uiso 1 1 calc R . . . .
H14C H 0.9447 -0.0763 0.5383 0.127 Uiso 1 1 calc R . . . .
C15 C 0.2892(7) 0.0632(3) 0.5676(2) 0.129(3) Uani 1 1 d . . . . .
H15A H 0.2855 0.0192 0.5918 0.194 Uiso 1 1 calc R . . . .
H15B H 0.3932 0.0646 0.5563 0.194 Uiso 1 1 calc R . . . .
H15C H 0.2184 0.0398 0.5461 0.194 Uiso 1 1 calc R . . . .
C16 C 0.2424(5) 0.1672(3) 0.5814(2) 0.077(2) Uani 1 1 d . . . . .
H16A H 0.3134 0.1901 0.6034 0.092 Uiso 1 1 calc R . . . .
H16B H 0.1384 0.1650 0.5935 0.092 Uiso 1 1 calc R . . . .
C17 C 0.2445(5) 0.2422(3) 0.54374(18) 0.0580(16) Uani 1 1 d . . . . .
H17A H 0.3498 0.2485 0.5328 0.070 Uiso 1 1 calc R . . . .
H17B H 0.1783 0.2178 0.5209 0.070 Uiso 1 1 calc R . . . .
C18 C 0.1870(5) 0.3421(2) 0.55862(17) 0.0550(14) Uani 1 1 d . . . . .
H18A H 0.2486 0.3620 0.5832 0.066 Uiso 1 1 calc R . . A .
H18B H 0.0801 0.3344 0.5682 0.066 Uiso 1 1 calc R . . . .
N1 N 0.8218(3) 0.17749(17) 0.74595(12) 0.0338(10) Uani 1 1 d . . . . .
N2 N 0.7418(3) 0.09299(16) 0.67556(11) 0.0303(10) Uani 1 1 d . . . . .
N3 N 0.1919(6) 0.4256(3) 0.5262(2) 0.0313(19) Uani 0.5 1 d . . P A -1
C21 C 0.3355(7) 0.4797(5) 0.5295(3) 0.0363(18) Uani 0.5 1 d . . P A -1
H21A H 0.4219 0.4347 0.5240 0.044 Uiso 0.5 1 calc R . P A -1
H21B H 0.3467 0.5050 0.5584 0.044 Uiso 0.5 1 calc R . P A -1
C23 C 0.1723(9) 0.3914(5) 0.4800(3) 0.0397(19) Uani 0.5 1 d . . P A -1
H23A H 0.0734 0.3569 0.4770 0.048 Uiso 0.5 1 calc R . P A -1
H23B H 0.2549 0.3448 0.4729 0.048 Uiso 0.5 1 calc R . P A -1
C19 C 0.0506(7) 0.5008(5) 0.5328(3) 0.038(3) Uani 0.5 1 d . . P A -1
H19A H -0.0475 0.4657 0.5292 0.046 Uiso 0.5 1 calc R . P A -1
H19B H 0.0536 0.5281 0.5615 0.046 Uiso 0.5 1 calc R . P A -1
C22 C 0.3433(7) 0.5679(5) 0.4977(3) 0.0363(18) Uani 0.5 1 d . . P A -1
H22A H 0.3638 0.6295 0.5130 0.044 Uiso 0.5 1 calc R . P A -1
H22B H 0.4270 0.5572 0.4774 0.044 Uiso 0.5 1 calc R . P A -1
C24 C 0.1774(9) 0.4807(4) 0.4486(3) 0.0397(19) Uani 0.5 1 d . . P A -1
H24A H 0.2669 0.4749 0.4298 0.048 Uiso 0.5 1 calc R . P A -1
H24B H 0.0837 0.4819 0.4312 0.048 Uiso 0.5 1 calc R . P A -1
C20 C 0.0624(8) 0.5885(5) 0.4989(3) 0.045(3) Uani 0.5 1 d . . P A -1
H20A H -0.0302 0.5892 0.4811 0.054 Uiso 0.5 1 calc R . P A -1
H20B H 0.0694 0.6521 0.5135 0.054 Uiso 0.5 1 calc R . P A -1
N4 N 0.1890(6) 0.5746(3) 0.4747(2) 0.0311(19) Uani 0.5 1 d . . P A -1

loop_
_atom_site_aniso_label
_atom_site_aniso_U_11
_atom_site_aniso_U_22
_atom_site_aniso_U_33
_atom_site_aniso_U_23
_atom_site_aniso_U_13
_atom_site_aniso_U_12
Cu1 0.0779(6) 0.0388(3) 0.0349(6) -0.0044(3) -0.0004(5) -0.0047(4)
Cu1' 0.1107(11) 0.0488(6) 0.0314(11) -0.0023(6) -0.0035(9) 0.0058(7)
Cu2 0.0853(3) 0.0374(2) 0.0410(4) -0.0034(2) 0.0000(4) -0.0083(3)
Cu3 0.0690(3) 0.0581(3) 0.0415(5) 0.0068(2) -0.0019(3) -0.0052(2)
I1 0.03564(12) 0.02580(9) 0.05414(19) -0.00594(10) 0.00057(13) 0.00043(9)
I2 0.1218(2) 0.03970(11) 0.0307(2) 0.00881(11) -0.0075(2) -0.02110(14)
I3 0.03260(12) 0.03661(10) 0.04142(18) -0.00903(10) 0.00359(13) -0.00103(9)
I4 0.03140(12) 0.03432(9) 0.04571(19) -0.00417(11) 0.00070(13) 0.00027(9)
I5 0.08485(17) 0.03335(9) 0.03025(17) -0.00192(11) 0.00947(16) -0.01449(11)
I6 0.03620(12) 0.04253(10) 0.03834(18) -0.00014(11) 0.00121(13) 0.00066(10)
C1 0.093(3) 0.118(3) 0.038(4) -0.039(2) -0.010(3) 0.009(3)
C2 0.050(2) 0.0454(18) 0.061(4) -0.0167(19) -0.015(2) -0.0046(18)
C3 0.039(2) 0.0449(17) 0.034(3) -0.0076(17) -0.0121(19) -0.0038(16)
C4 0.0243(17) 0.0378(16) 0.034(3) -0.0052(17) -0.0045(18) -0.0026(14)
C5 0.031(2) 0.055(2) 0.054(4) -0.008(2) -0.006(2) 0.0146(16)
C6 0.0389(19) 0.0248(14) 0.045(3) 0.0079(16) -0.003(2) 0.0000(14)
C7 0.039(2) 0.0472(18) 0.049(4) -0.0025(19) 0.011(2) -0.0084(16)
C8 0.034(2) 0.0387(16) 0.025(3) 0.0129(15) 0.0035(18) 0.0019(14)
C9 0.102(3) 0.0243(14) 0.049(3) 0.0134(17) -0.017(3) -0.0266(18)
C10 0.044(2) 0.0290(15) 0.030(3) 0.0029(15) -0.0032(19) -0.0050(14)
C11 0.054(2) 0.0337(16) 0.035(3) 0.0052(16) -0.006(2) 0.0007(16)
C12 0.053(2) 0.0398(17) 0.051(4) -0.0085(18) 0.000(2) 0.0084(18)
C13 0.059(3) 0.069(2) 0.093(5) -0.037(2) 0.006(3) -0.004(2)
C14 0.099(3) 0.077(3) 0.078(6) -0.010(3) -0.015(4) 0.008(3)
C15 0.154(5) 0.067(2) 0.167(7) 0.061(3) -0.015(5) 0.038(3)
C16 0.079(3) 0.076(2) 0.075(5) 0.035(2) 0.009(3) 0.016(2)
C17 0.062(3) 0.059(2) 0.053(4) 0.017(2) -0.006(3) 0.0101(19)
C18 0.080(3) 0.0563(19) 0.029(3) 0.0072(19) 0.030(2) -0.008(2)
N1 0.0233(15) 0.0314(12) 0.047(3) 0.0046(13) -0.0097(15) -0.0057(12)
N2 0.0305(15) 0.0270(12) 0.033(2) 0.0027(12) 0.0016(14) 0.0034(11)
N3 0.035(3) 0.033(2) 0.026(4) -0.004(2) -0.014(3) 0.006(2)
C21 0.015(2) 0.062(3) 0.032(4) 0.022(2) -0.012(2) -0.007(2)
C23 0.044(3) 0.052(3) 0.023(4) 0.008(2) -0.006(3) 0.007(2)
C19 0.024(3) 0.032(3) 0.058(6) 0.000(4) 0.019(4) -0.004(3)
C22 0.015(2) 0.062(3) 0.032(4) 0.022(2) -0.012(2) -0.007(2)
C24 0.044(3) 0.052(3) 0.023(4) 0.008(2) -0.006(3) 0.007(2)
C20 0.046(4) 0.053(4) 0.035(6) 0.010(4) -0.004(5) 0.021(3)
N4 0.037(3) 0.036(2) 0.020(4) 0.004(2) -0.014(3) 0.018(2)

loop_
_atom_type_symbol
_atom_type_description
_atom_type_scat_dispersion_real
_atom_type_scat_dispersion_imag
_atom_type_scat_source
C C 0.0033 0.0016 'International Tables Vol C Tables 4.2.6.8 and 6.1.1.4'
H H 0.0000 0.0000 'International Tables Vol C Tables 4.2.6.8 and 6.1.1.4'
Cu Cu 0.3201 1.2651 'International Tables Vol C Tables 4.2.6.8 and 6.1.1.4'
I I -0.4742 1.8119 'International Tables Vol C Tables 4.2.6.8 and 6.1.1.4'
N N 0.0061 0.0033 'International Tables Vol C Tables 4.2.6.8 and 6.1.1.4'

loop_
_geom_angle_atom_site_label_1
_geom_angle_atom_site_label_2
_geom_angle_atom_site_label_3
_geom_angle
_geom_angle_site_symmetry_1
_geom_angle_site_symmetry_3
Cu1' Cu1 Cu2 76.47(10) . .
Cu1' Cu1 Cu3 75.50(14) . .
Cu1' Cu1 I1 80.15(12) . .
Cu1' Cu1 I2 81.36(14) . .
Cu1' Cu1 I3 124.58(11) . .
Cu2 Cu1 I3 64.15(2) . .
Cu3 Cu1 Cu2 85.54(3) . .
Cu3 Cu1 I3 64.52(2) . .
I1 Cu1 Cu2 147.92(4) . .
I1 Cu1 Cu3 67.41(3) . .
I1 Cu1 I3 114.58(4) . .
I2 Cu1 Cu2 64.97(3) . .
I2 Cu1 Cu3 146.11(4) . .
I2 Cu1 I1 132.40(3) . .
I2 Cu1 I3 112.07(3) . .
Cu1 Cu1' Cu2 83.92(11) . .
Cu1 Cu1' Cu3 84.65(14) . .
Cu1 Cu1' I1 80.10(12) . .
Cu1 Cu1' I2 78.89(14) . .
Cu1 Cu1' I4 129.83(12) . .
Cu2 Cu1' I1 152.77(8) . .
Cu2 Cu1' I2 65.53(4) . .
Cu2 Cu1' I4 61.15(3) . .
Cu3 Cu1' Cu2 88.28(5) . .
Cu3 Cu1' I1 68.47(5) . .
Cu3 Cu1' I2 150.19(6) . .
Cu3 Cu1' I4 61.22(4) . .
I1 Cu1' I2 131.42(6) . .
I1 Cu1' I4 114.67(7) . .
I2 Cu1' I4 112.47(6) . .
Cu1 Cu2 I2 56.60(3) . .
Cu1 Cu2 I3 60.52(2) . .
Cu1 Cu2 I4 81.07(3) . .
Cu1' Cu2 Cu1 19.60(4) . .
Cu1' Cu2 I2 57.66(4) . .
Cu1' Cu2 I3 76.11(4) . .
Cu1' Cu2 I4 65.08(4) . .
Cu1' Cu2 I5 170.79(5) . .
I2 Cu2 I3 103.200(18) . .
I4 Cu2 I2 109.523(19) . .
I4 Cu2 I3 99.25(2) . .
I5 Cu2 Cu1 161.89(3) . .
I5 Cu2 I2 114.41(3) . .
I5 Cu2 I3 111.62(2) . .
I5 Cu2 I4 116.95(2) . .
Cu1 Cu3 I1 56.06(2) . .
Cu1 Cu3 I3 60.80(2) . .
Cu1 Cu3 I4 81.84(3) . .
Cu1 Cu3 I6 159.56(3) . .
Cu1' Cu3 Cu1 19.85(4) . .
Cu1' Cu3 I1 56.72(3) . .
Cu1' Cu3 I3 76.71(4) . .
Cu1' Cu3 I4 65.82(4) . .
Cu1' Cu3 I6 165.65(4) . .
I3 Cu3 I1 103.45(2) . .
I4 Cu3 I1 109.32(2) . .
I4 Cu3 I3 99.57(2) . .
I6 Cu3 I1 110.25(2) . .
I6 Cu3 I3 114.47(2) . .
I6 Cu3 I4 118.40(2) . .
Cu1 I1 Cu1' 19.75(4) . .
Cu1 I1 Cu3 56.54(2) . .
Cu1' I1 Cu3 54.82(4) . .
Cu1 I2 Cu1' 19.75(4) . .
Cu1 I2 Cu2 58.44(2) . .
Cu1' I2 Cu2 56.81(3) . .
Cu1 I3 Cu2 55.34(2) . .
Cu1 I3 Cu3 54.68(3) . .
Cu2 I3 Cu3 76.23(2) . .
Cu2 I4 Cu1' 53.76(3) . .
Cu3 I4 Cu1' 52.96(4) . .
Cu3 I4 Cu2 79.26(2) . .
C1 C2 C3 112.4(4) . .
C2 C3 C4 111.8(3) . .
N1 C4 C3 115.1(3) . .
C6 C5 N1 113.8(3) . .
C5 C6 N2 108.5(3) . .
C8 C7 N1 111.2(3) . .
C7 C8 N2 109.9(3) . .
C10 C9 N1 111.7(3) . .
C9 C10 N2 108.8(3) . .
C12 C11 N2 114.1(3) . .
C11 C12 C13 111.5(3) . .
C14 C13 C12 114.1(4) . .
C15 C16 C17 112.3(5) . .
C18 C17 C16 109.8(4) . .
C17 C18 N3 116.3(5) . .
C4 N1 C5 116.4(3) . .
C4 N1 C9 111.7(3) . .
C7 N1 C4 108.9(3) . .
C7 N1 C5 106.4(3) . .
C7 N1 C9 105.0(3) . .
C9 N1 C5 107.7(3) . .
C6 N2 C11 109.0(3) . .
C8 N2 C6 107.9(2) . .
C8 N2 C10 108.0(3) . .
C8 N2 C11 113.8(3) . .
C10 N2 C6 108.4(3) . .
C10 N2 C11 109.6(2) . .
C18 N3 C23 114.2(4) . .
C18 N3 C19 111.3(5) . .
C21 N3 C18 110.6(5) . .
C21 N3 C23 108.3(6) . .
C21 N3 C19 108.9(4) . .
C23 N3 C19 103.2(5) . .
N3 C21 C22 112.3(6) . .
N3 C23 C24 111.5(5) . .
C20 C19 N3 109.6(6) . .
N4 C22 C21 108.4(5) . .
N4 C24 C23 107.6(7) . .
N4 C20 C19 109.1(5) . .
C22 N4 C18 112.3(5) . 3_566
C24 N4 C18 103.9(6) . 3_566
C24 N4 C22 105.5(5) . .
C20 N4 C18 106.0(5) . 3_566
C20 N4 C22 116.7(7) . .
C20 N4 C24 111.8(5) . .

loop_
_geom_bond_atom_site_label_1
_geom_bond_atom_site_label_2
_geom_bond_distance
_geom_bond_site_symmetry_2
Cu1 Cu1' 0.8621(18) .
Cu1 Cu2 2.5550(9) .
Cu1 Cu3 2.5276(12) .
Cu1 I1 2.5136(9) .
Cu1 I2 2.5033(11) .
Cu1 I3 2.7041(8) .
Cu1' Cu2 2.4981(14) .
Cu1' Cu3 2.4579(19) .
Cu1' I1 2.5140(16) .
Cu1' I2 2.5222(19) .
Cu1' I4 2.8088(14) .
Cu2 I2 2.7169(6) .
Cu2 I3 2.7955(7) .
Cu2 I4 2.7128(7) .
Cu2 I5 2.5321(6) .
Cu3 I1 2.7974(5) .
Cu3 I3 2.7966(7) .
Cu3 I4 2.6988(6) .
Cu3 I6 2.5492(8) .
C1 C2 1.459(8) .
C2 C3 1.520(7) .
C3 C4 1.528(6) .
C4 N1 1.505(6) .
C5 C6 1.450(7) .
C5 N1 1.510(4) .
C6 N2 1.520(4) .
C7 C8 1.493(6) .
C7 N1 1.502(6) .
C8 N2 1.504(4) .
C9 C10 1.487(6) .
C9 N1 1.507(4) .
C10 N2 1.511(5) .
C11 C12 1.510(5) .
C11 N2 1.528(5) .
C12 C13 1.545(7) .
C13 C14 1.471(7) .
C15 C16 1.512(6) .
C16 C17 1.548(7) .
C17 C18 1.501(5) .
C18 N3 1.510(7) .
N3 C21 1.433(8) .
N3 C23 1.527(11) .
N3 C19 1.589(8) .
C21 C22 1.545(10) .
C23 C24 1.551(11) .
C19 C20 1.586(11) .
C22 N4 1.509(9) .
C24 N4 1.504(9) .
C20 N4 1.337(10) .
N4 C18 1.528(7) 3_566

loop_
_geom_torsion_atom_site_label_1
_geom_torsion_atom_site_label_2
_geom_torsion_atom_site_label_3
_geom_torsion_atom_site_label_4
_geom_torsion
_geom_torsion_site_symmetry_1
_geom_torsion_site_symmetry_2
_geom_torsion_site_symmetry_3
_geom_torsion_site_symmetry_4
Cu2 Cu1 Cu1' Cu3 88.83(4) . . . .
Cu2 Cu1 Cu1' I1 157.87(5) . . . .
Cu2 Cu1 Cu1' I2 -66.19(3) . . . .
Cu2 Cu1 Cu1' I4 43.90(14) . . . .
Cu3 Cu1 Cu1' Cu2 -88.83(4) . . . .
Cu3 Cu1 Cu1' I1 69.03(4) . . . .
Cu3 Cu1 Cu1' I2 -155.03(4) . . . .
Cu3 Cu1 Cu1' I4 -44.94(15) . . . .
I1 Cu1 Cu1' Cu2 -157.87(5) . . . .
I1 Cu1 Cu1' Cu3 -69.03(4) . . . .
I1 Cu1 Cu1' I2 135.94(3) . . . .
I1 Cu1 Cu1' I4 -113.97(17) . . . .
I2 Cu1 Cu1' Cu2 66.19(3) . . . .
I2 Cu1 Cu1' Cu3 155.03(4) . . . .
I2 Cu1 Cu1' I1 -135.94(3) . . . .
I2 Cu1 Cu1' I4 110.09(16) . . . .
I3 Cu1 Cu1' Cu2 -44.72(13) . . . .
I3 Cu1 Cu1' Cu3 44.12(12) . . . .
I3 Cu1 Cu1' I1 113.15(11) . . . .
I3 Cu1 Cu1' I2 -110.91(11) . . . .
I3 Cu1 Cu1' I4 -0.8(3) . . . .
C1 C2 C3 C4 170.0(3) . . . .
C2 C3 C4 N1 175.8(3) . . . .
C3 C4 N1 C5 51.9(4) . . . .
C3 C4 N1 C7 172.2(3) . . . .
C3 C4 N1 C9 -72.3(4) . . . .
C5 C6 N2 C8 -67.1(4) . . . .
C5 C6 N2 C10 49.7(3) . . . .
C5 C6 N2 C11 169.0(3) . . . .
C6 C5 N1 C4 169.3(3) . . . .
C6 C5 N1 C7 47.8(4) . . . .
C6 C5 N1 C9 -64.4(4) . . . .
C7 C8 N2 C6 50.4(4) . . . .
C7 C8 N2 C10 -66.6(3) . . . .
C7 C8 N2 C11 171.4(3) . . . .
C8 C7 N1 C4 169.6(3) . . . .
C8 C7 N1 C5 -64.1(3) . . . .
C8 C7 N1 C9 49.8(4) . . . .
C9 C10 N2 C6 -68.7(3) . . . .
C9 C10 N2 C8 47.9(4) . . . .
C9 C10 N2 C11 172.4(3) . . . .
C10 C9 N1 C4 172.8(3) . . . .
C10 C9 N1 C5 43.8(5) . . . .
C10 C9 N1 C7 -69.3(4) . . . .
C11 C12 C13 C14 173.1(4) . . . .
C12 C11 N2 C6 165.1(3) . . . .
C12 C11 N2 C8 44.7(4) . . . .
C12 C11 N2 C10 -76.4(4) . . . .
C15 C16 C17 C18 176.2(4) . . . .
C16 C17 C18 N3 176.1(4) . . . .
C17 C18 N3 C21 -92.4(6) . . . .
C17 C18 N3 C23 30.0(6) . . . .
C17 C18 N3 C19 146.4(5) . . . .
C18 N3 C21 C22 -178.4(5) . . . .
C18 N3 C23 C24 179.6(5) . . . .
C18 N3 C19 C20 178.7(5) . . . .
N1 C5 C6 N2 15.2(4) . . . .
N1 C7 C8 N2 14.0(4) . . . .
N1 C9 C10 N2 18.1(4) . . . .
N2 C11 C12 C13 180.0(3) . . . .
N3 C21 C22 N4 4.1(8) . . . .
N3 C23 C24 N4 -4.0(8) . . . .
N3 C19 C20 N4 -0.6(9) . . . .
C21 N3 C23 C24 -56.7(7) . . . .
C21 N3 C19 C20 56.5(8) . . . .
C21 C22 N4 C18 -178.2(5) . . . 3_566
C21 C22 N4 C24 -65.7(8) . . . .
C21 C22 N4 C20 59.1(7) . . . .
C23 N3 C21 C22 55.8(7) . . . .
C23 N3 C19 C20 -58.4(7) . . . .
C23 C24 N4 C18 -177.9(5) . . . 3_566
C23 C24 N4 C22 63.8(7) . . . .
C23 C24 N4 C20 -64.0(8) . . . .
C19 N3 C21 C22 -55.8(8) . . . .
C19 N3 C23 C24 58.7(7) . . . .
C19 C20 N4 C18 176.7(5) . . . 3_566
C19 C20 N4 C22 -57.4(7) . . . .
C19 C20 N4 C24 64.2(8) . . . .
